data_1574559
loop_
_publ_author_name
'Zhang, Yu'
'Sun, Xiaotian'
'Wang, Weizhou'

_publ_section_title
;
 Strong supramolecular synthons assembled by hydrogen bonds and chalcogen
 bonds
;
_journal_issue 21
_journal_name_full CrystEngComm
_journal_page_first 3439
_journal_page_last 3443
_journal_paper_doi 10.1039/D5CE00262A
_journal_volume 27
_journal_year 2025
_chemical_formula_moiety 'C6 H4 N2 Se, C8 H7 N O4'
_chemical_formula_sum 'C14 H11 N3 O4 Se'
_chemical_formula_weight 364.22
_space_group_crystal_system monoclinic
_space_group_IT_number 11
_space_group_name_Hall '-P 2yb'
_space_group_name_H-M_alt 'P 1 21/m 1'
_atom_sites_solution_hydrogens mixed
_atom_sites_solution_primary dual
_audit_creation_date 2023-05-07
_audit_creation_method
;
Olex2 1.5
(compiled 2022.04.07 svn.rca3783a0 for OlexSys, GUI svn.r6498)
;
_audit_update_record
;
2025-03-09 deposited with the CCDC.	2025-05-01 downloaded from the CCDC.
;
_cell_angle_alpha 90
_cell_angle_beta 102.207(4)
_cell_angle_gamma 90
_cell_formula_units_Z 2
_cell_length_a 6.8417(7)
_cell_length_b 12.3348(11)
_cell_length_c 8.5209(7)
_cell_measurement_reflns_used 5526
_cell_measurement_temperature 300.00
_cell_measurement_theta_max 72.602
_cell_measurement_theta_min 6.591
_cell_volume 702.83(11)
_computing_cell_refinement 'SAINT v8.37A (Bruker, 2015)'
_computing_data_collection 'Bruker D8 Venture diffractrometer'
_computing_data_reduction 'SAINT v8.37A (Bruker, 2015)'
_computing_molecular_graphics 'Olex2 1.5 (Dolomanov et al., 2009)'
_computing_publication_material 'Olex2 1.5 (Dolomanov et al., 2009)'
_computing_structure_refinement 'SHELXL 2019/2 (Sheldrick, 2015)'
_computing_structure_solution 'SHELXT  (Sheldrick, 2015)'
_diffrn_ambient_temperature 300.00
_diffrn_detector 'CCD area detector'
_diffrn_measured_fraction_theta_full 0.993
_diffrn_measured_fraction_theta_max 0.990
_diffrn_measurement_device 'three-circle diffractometer'
_diffrn_measurement_device_type 'Bruker APEX-II CCD'
_diffrn_measurement_method 'phi and omega scans'
_diffrn_radiation_monochromator graphite
_diffrn_radiation_probe x-ray
_diffrn_radiation_type CuK\a
_diffrn_radiation_wavelength 1.54178
_diffrn_reflns_av_unetI/netI 0.0655
_diffrn_reflns_Laue_measured_fraction_full 0.993
_diffrn_reflns_Laue_measured_fraction_max 0.990
_diffrn_reflns_limit_h_max 8
_diffrn_reflns_limit_h_min -8
_diffrn_reflns_limit_k_max 15
_diffrn_reflns_limit_k_min -15
_diffrn_reflns_limit_l_max 10
_diffrn_reflns_limit_l_min -2
_diffrn_reflns_number 1459
_diffrn_reflns_point_group_measured_fraction_full 0.993
_diffrn_reflns_point_group_measured_fraction_max 0.990
_diffrn_reflns_theta_full 67.679
_diffrn_reflns_theta_max 72.785
_diffrn_reflns_theta_min 6.620
_diffrn_source 'sealed X-ray tube'
_diffrn_source_current 1.0
_diffrn_source_power 0.05
_diffrn_source_target Mo
_diffrn_source_voltage 50.0
_diffrn_standards_number 0
_exptl_absorpt_coefficient_mu 3.842
_exptl_absorpt_correction_T_max 0.7536
_exptl_absorpt_correction_T_min 0.3877
_exptl_absorpt_correction_type multi-scan
_exptl_absorpt_process_details
;
SADABS-2016/2 (Bruker,2016/2) was used for absorption correction.
wR2(int) was 0.1410 before and 0.0924 after correction.
The Ratio of minimum to maximum transmission is 0.5145.
The \l/2 correction factor is Not present.
;
_exptl_crystal_colour yellow
_exptl_crystal_colour_primary yellow
_exptl_crystal_density_diffrn 1.721
_exptl_crystal_description block
_exptl_crystal_F_000 364
_exptl_crystal_size_max 0.09
_exptl_crystal_size_mid 0.08
_exptl_crystal_size_min 0.07
_refine_diff_density_max 3.523
_refine_diff_density_min -0.816
_refine_diff_density_rms 0.164
_refine_ls_extinction_coef 0.026(7)
_refine_ls_extinction_expression Fc^*^=kFc[1+0.001xFc^2^\l^3^/sin(2\q)]^-1/4^
_refine_ls_extinction_method 'SHELXL-2019/2 (Sheldrick 2019)'
_refine_ls_goodness_of_fit_ref 1.086
_refine_ls_hydrogen_treatment constr
_refine_ls_matrix_type full
_refine_ls_number_parameters 110
_refine_ls_number_reflns 1459
_refine_ls_number_restraints 0
_refine_ls_restrained_S_all 1.086
_refine_ls_R_factor_all 0.0897
_refine_ls_R_factor_gt 0.0821
_refine_ls_shift/su_max 0.000
_refine_ls_shift/su_mean 0.000
_refine_ls_structure_factor_coef Fsqd
_refine_ls_weighting_details 'w=1/[\s^2^(Fo^2^)+(0.1827P)^2^+0.1151P] where P=(Fo^2^+2Fc^2^)/3'
_refine_ls_weighting_scheme calc
_refine_ls_wR_factor_gt 0.2303
_refine_ls_wR_factor_ref 0.2443
_reflns_Friedel_coverage 0.000
_reflns_number_gt 1188
_reflns_number_total 1459
_reflns_threshold_expression 'I > 2\s(I)'
_cod_data_source_file d5ce00262a2.cif
_cod_data_source_block 8_tw
_cod_depositor_comments 'Adding full bibliography for 1574556--1574561.cif.'
_cod_database_code 1574559
_shelx_shelxl_version_number 2019/2
_shelx_space_group_comment
;
The symmetry employed for this shelxl refinement is uniquely defined
by the following loop, which should always be used as a source of
symmetry information in preference to the above space-group names.
They are only intended as comments.
;
_shelx_estimated_absorpt_t_max 0.775
_shelx_estimated_absorpt_t_min 0.724
_olex2_refinement_description
;
1. Twinned data refinement
 Scales: 0.757(15)
 0.243(15)
2. Fixed Uiso
 At 1.2 times of:
  All C(H) groups, All N(H,H) groups
 At 1.5 times of:
  All O(H) groups
3. Others
 Fixed Sof: H2A(0.5) H2B(0.5)
4.a Rotating group:
 N2(H2A,H2B)
4.b Aromatic/amide H refined with riding coordinates:
 C6(H6), C7(H7), C2(H2), C3(H3)
4.c Idealised tetrahedral OH refined as rotating group:
 O1(H1)
;
_olex2_submission_special_instructions 'No special instructions were received'

loop_
_space_group_symop_operation_xyz
'x, y, z'
'-x, y+1/2, -z'
'-x, -y, -z'
'x, -y-1/2, z'

loop_
_atom_site_label
_atom_site_type_symbol
_atom_site_fract_x
_atom_site_fract_y
_atom_site_fract_z
_atom_site_U_iso_or_equiv
_atom_site_adp_type
_atom_site_occupancy
_atom_site_site_symmetry_order
_atom_site_calc_flag
_atom_site_refinement_flags_posn
_atom_site_refinement_flags_adp
_atom_site_refinement_flags_occupancy
_atom_site_disorder_assembly
_atom_site_disorder_group
Se1 Se 0.75612(11) 0.250000 0.49979(8) 0.0555(5) Uani 1 2 d S T P . .
O2 O 0.6712(8) 0.4605(3) 0.2993(5) 0.0750(14) Uani 1 1 d . . . . .
O1 O 0.7627(8) 0.5582(4) 0.5231(5) 0.0733(15) Uani 1 1 d . . . . .
H1 H 0.761775 0.498681 0.565771 0.110 Uiso 1 1 calc R U . . .
N1 N 0.7954(6) 0.3548(3) 0.6478(5) 0.0526(11) Uani 1 1 d . . . . .
N2 N 0.5741(12) 0.750000 -0.1384(8) 0.0720(19) Uani 1 2 d S T P . .
H2A H 0.543229 0.685450 -0.173308 0.086 Uiso 0.5 1 d R U P . .
H2B H 0.475254 0.792881 -0.173357 0.086 Uiso 0.5 1 d R U P . .
C6 C 0.7065(11) 0.750000 0.3632(9) 0.0502(16) Uani 1 2 d S T P . .
H6 H 0.739153 0.750001 0.474833 0.060 Uiso 1 2 calc R U P . .
C5 C 0.6822(7) 0.6531(4) 0.2803(6) 0.0507(12) Uani 1 1 d . . . . .
C1 C 0.8343(7) 0.3082(4) 0.7903(6) 0.0485(11) Uani 1 1 d . . . . .
C7 C 0.6370(7) 0.6528(4) 0.1129(6) 0.0541(12) Uani 1 1 d . . . . .
H7 H 0.622497 0.587106 0.058068 0.065 Uiso 1 1 calc R U . . .
C4 C 0.7047(9) 0.5479(4) 0.3683(7) 0.0561(13) Uani 1 1 d . . . . .
C2 C 0.8723(9) 0.3650(5) 0.9405(7) 0.0634(14) Uani 1 1 d . . . . .
H2 H 0.867029 0.440280 0.942960 0.076 Uiso 1 1 calc R U . . .
C8 C 0.6130(11) 0.750000 0.0262(8) 0.0527(16) Uani 1 2 d S T P . .
C3 C 0.9159(9) 0.3074(6) 1.0787(7) 0.0684(16) Uani 1 1 d . . . . .
H3 H 0.946596 0.344206 1.176122 0.082 Uiso 1 1 calc R U . . .

loop_
_atom_site_aniso_label
_atom_site_aniso_U_11
_atom_site_aniso_U_22
_atom_site_aniso_U_33
_atom_site_aniso_U_23
_atom_site_aniso_U_13
_atom_site_aniso_U_12
Se1 0.0659(7) 0.0570(7) 0.0398(7) 0.000 0.0027(4) 0.000
O2 0.120(4) 0.0422(19) 0.060(3) -0.0040(16) 0.013(2) -0.003(2)
O1 0.115(4) 0.043(2) 0.055(3) 0.0050(17) 0.003(3) -0.0017(18)
N1 0.059(2) 0.0449(19) 0.051(2) 0.0022(17) 0.0053(19) -0.0002(17)
N2 0.087(5) 0.069(4) 0.055(4) 0.000 0.004(4) 0.000
C6 0.059(4) 0.046(3) 0.040(4) 0.000 -0.003(3) 0.000
C5 0.050(2) 0.040(2) 0.061(3) -0.004(2) 0.011(2) 0.0010(17)
C1 0.052(2) 0.045(2) 0.045(3) -0.0010(19) 0.0034(19) 0.0009(18)
C7 0.058(3) 0.048(2) 0.051(3) -0.004(2) 0.000(2) -0.001(2)
C4 0.071(3) 0.043(2) 0.053(3) 0.001(2) 0.009(3) -0.001(2)
C2 0.069(3) 0.060(3) 0.059(3) -0.014(2) 0.007(3) 0.001(2)
C8 0.055(4) 0.057(4) 0.041(4) 0.000 -0.001(3) 0.000
C3 0.066(3) 0.094(4) 0.042(3) -0.008(3) 0.004(2) -0.001(3)

loop_
_atom_type_symbol
_atom_type_description
_atom_type_scat_dispersion_real
_atom_type_scat_dispersion_imag
_atom_type_scat_source
C C 0.0181 0.0091 'International Tables Vol C Tables 4.2.6.8 and 6.1.1.4'
H H 0.0000 0.0000 'International Tables Vol C Tables 4.2.6.8 and 6.1.1.4'
N N 0.0311 0.0180 'International Tables Vol C Tables 4.2.6.8 and 6.1.1.4'
O O 0.0492 0.0322 'International Tables Vol C Tables 4.2.6.8 and 6.1.1.4'
Se Se -0.7943 1.1372 'International Tables Vol C Tables 4.2.6.8 and 6.1.1.4'

loop_
_geom_angle_atom_site_label_1
_geom_angle_atom_site_label_2
_geom_angle_atom_site_label_3
_geom_angle
_geom_angle_site_symmetry_1
_geom_angle_site_symmetry_3
_geom_angle_publ_flag
N1 Se1 N1 92.7(3) . 4_565 ?
C4 O1 H1 109.5 . . ?
C1 N1 Se1 107.8(3) . . ?
H2A N2 H2A 135.5 . 4_575 ?
H2A N2 H2B 36.3 . 4_575 ?
H2A N2 H2B 109.4 . . ?
H2A N2 H2B 109.4 4_575 4_575 ?
H2B N2 H2A 36.3 . 4_575 ?
H2B N2 H2B 75.9 . 4_575 ?
C8 N2 H2A 109.5 . . ?
C8 N2 H2A 109.5(8) . 4_575 ?
C8 N2 H2B 108.8 . . ?
C8 N2 H2B 109(2) . 4_575 ?
C5 C6 H6 120.0 4_575 . ?
C5 C6 H6 120.0 . . ?
C5 C6 C5 119.9(7) 4_575 . ?
C6 C5 C7 120.2(5) . . ?
C6 C5 C4 120.5(5) . . ?
C7 C5 C4 119.3(4) . . ?
N1 C1 C1 115.8(3) . 4_565 ?
N1 C1 C2 124.9(5) . . ?
C2 C1 C1 119.2(3) . 4_565 ?
C5 C7 H7 119.6 . . ?
C5 C7 C8 120.9(5) . . ?
C8 C7 H7 119.6 . . ?
O2 C4 O1 123.9(5) . . ?
O2 C4 C5 122.3(5) . . ?
O1 C4 C5 113.8(5) . . ?
C1 C2 H2 120.5 . . ?
C3 C2 C1 119.1(6) . . ?
C3 C2 H2 120.5 . . ?
N2 C8 C7 121.0(3) . . ?
N2 C8 C7 121.0(3) . 4_575 ?
C7 C8 C7 117.9(6) . 4_575 ?
C2 C3 C3 121.6(4) . 4_565 ?
C2 C3 H3 119.2 . . ?
C3 C3 H3 119.2 4_565 . ?

loop_
_geom_bond_atom_site_label_1
_geom_bond_atom_site_label_2
_geom_bond_distance
_geom_bond_site_symmetry_2
_geom_bond_publ_flag
Se1 N1 1.786(4) . ?
Se1 N1 1.786(4) 4_565 ?
O2 C4 1.226(6) . ?
O1 H1 0.8200 . ?
O1 C4 1.300(6) . ?
N1 C1 1.319(6) . ?
N2 H2A 0.86(3) 4_575 ?
N2 H2A 0.8604 . ?
N2 H2B 0.8605 . ?
N2 H2B 0.86(9) 4_575 ?
N2 C8 1.372(9) . ?
C6 H6 0.9300 . ?
C6 C5 1.381(6) . ?
C6 C5 1.381(6) 4_575 ?
C5 C7 1.394(7) . ?
C5 C4 1.490(7) . ?
C1 C1 1.437(9) 4_565 ?
C1 C2 1.434(7) . ?
C7 H7 0.9300 . ?
C7 C8 1.399(6) . ?
C2 H2 0.9300 . ?
C2 C3 1.353(9) . ?
C3 C3 1.417(14) 4_565 ?
C3 H3 0.9300 . ?

loop_
_geom_hbond_atom_site_label_D
_geom_hbond_atom_site_label_H
_geom_hbond_atom_site_label_A
_geom_hbond_distance_DH
_geom_hbond_distance_HA
_geom_hbond_distance_DA
_geom_hbond_angle_DHA
_geom_hbond_site_symmetry_A
_geom_hbond_publ_flag
O1 H1 N1 0.82 1.90 2.715(6) 170.4 . yes
N2 H2A O2 0.86 2.43 3.235(6) 157.1 3_665 yes
N2 H2B O2 0.86 2.44 3.235(6) 153.0 2_655 yes
C3 H3 O2 0.93 2.75 3.351(8) 123.5 1_556 yes

loop_
_geom_torsion_atom_site_label_1
_geom_torsion_atom_site_label_2
_geom_torsion_atom_site_label_3
_geom_torsion_atom_site_label_4
_geom_torsion
_geom_torsion_site_symmetry_1
_geom_torsion_site_symmetry_2
_geom_torsion_site_symmetry_3
_geom_torsion_site_symmetry_4
_geom_torsion_publ_flag
Se1 N1 C1 C1 -0.3(3) . . . 4_565 ?
Se1 N1 C1 C2 -179.2(4) . . . . ?
N1 Se1 N1 C1 0.3(4) 4_565 . . . ?
N1 C1 C2 C3 -178.2(5) . . . . ?
C6 C5 C7 C8 -0.8(9) . . . . ?
C6 C5 C4 O2 175.0(6) . . . . ?
C6 C5 C4 O1 -5.1(8) . . . . ?
C5 C6 C5 C7 1.2(10) 4_575 . . . ?
C5 C6 C5 C4 -179.0(4) 4_575 . . . ?
C5 C7 C8 N2 178.1(6) . . . . ?
C5 C7 C8 C7 0.3(10) . . . 4_575 ?
C1 C1 C2 C3 2.9(7) 4_565 . . . ?
C1 C2 C3 C3 -2.9(7) . . . 4_565 ?
C7 C5 C4 O2 -5.2(8) . . . . ?
C7 C5 C4 O1 174.7(5) . . . . ?
C4 C5 C7 C8 179.4(5) . . . . ?

loop_
_twin_individual_id
_twin_individual_mass_fraction_refined
1 0.757(15)
2 0.243(15)
